data_7031534
loop_
_publ_author_name
'Wang, Jia-Bao'
'Lu, Ling-Pan'
'Liu, Jing-Yu'
'Li, Yue-Sheng'

_publ_section_title
;
 [ONN]-type amine pyridine(s) phenolate-based oxovanadium(v) catalysts for
 ethylene homo- and copolymerization.
;
_journal_issue 34
_journal_name_full 'Dalton transactions (Cambridge, England : 2003)'
_journal_page_first 12926
_journal_paper_doi 10.1039/c4dt01166j
_journal_volume 43
_journal_year 2014
_chemical_formula_moiety 'C33 H48 Cl0 N3 O4 V'
_chemical_formula_sum 'C33 H48 Cl0 N3 O4 V'
_chemical_formula_weight 601.68
_chemical_name_systematic
; 
 ? 
;
_space_group_IT_number 148
_symmetry_cell_setting hexagonal
_symmetry_space_group_name_Hall '-R 3'
_symmetry_space_group_name_H-M 'R -3 :H'
_atom_sites_solution_hydrogens geom
_atom_sites_solution_primary direct
_atom_sites_solution_secondary difmap
_audit_creation_method SHELXL-97
_cell_angle_alpha 90.00
_cell_angle_beta 90.00
_cell_angle_gamma 120.00
_cell_formula_units_Z 18
_cell_length_a 40.3177(11)
_cell_length_b 40.3177(11)
_cell_length_c 11.1035(6)
_cell_measurement_reflns_used 3780
_cell_measurement_temperature 185(2)
_cell_measurement_theta_max 20.68
_cell_measurement_theta_min 2.17
_cell_volume 15630.8(10)
_computing_cell_refinement 'Bruker SMART'
_computing_data_collection 'Bruker SMART'
_computing_data_reduction 'Bruker SMART'
_computing_molecular_graphics 'Bruker SHELXTL'
_computing_publication_material 'Bruker SHELXTL'
_computing_structure_refinement 'SHELXL-97 (Sheldrick, 1997)'
_computing_structure_solution 'SHELXS-97 (Sheldrick, 1990)'
_diffrn_ambient_temperature 185(2)
_diffrn_measured_fraction_theta_full 1.000
_diffrn_measured_fraction_theta_max 1.000
_diffrn_measurement_device_type 'Bruker APEX CCD'
_diffrn_measurement_method '\f and \w scans'
_diffrn_radiation_monochromator graphite
_diffrn_radiation_source 'fine-focus sealed tube'
_diffrn_radiation_type MoK\a
_diffrn_radiation_wavelength 0.71073
_diffrn_reflns_av_R_equivalents 0.0669
_diffrn_reflns_av_unetI/netI 0.0524
_diffrn_reflns_limit_h_max 48
_diffrn_reflns_limit_h_min -43
_diffrn_reflns_limit_k_max 48
_diffrn_reflns_limit_k_min -47
_diffrn_reflns_limit_l_max 12
_diffrn_reflns_limit_l_min -13
_diffrn_reflns_number 31181
_diffrn_reflns_theta_full 25.03
_diffrn_reflns_theta_max 25.03
_diffrn_reflns_theta_min 1.75
_exptl_absorpt_coefficient_mu 0.322
_exptl_absorpt_correction_T_max 0.9413
_exptl_absorpt_correction_T_min 0.8846
_exptl_absorpt_correction_type multi-scan
_exptl_absorpt_process_details '(SADABS; Sheldrick, 1996)'
_exptl_crystal_colour black
_exptl_crystal_density_diffrn 1.151
_exptl_crystal_density_method 'not measured'
_exptl_crystal_description block
_exptl_crystal_F_000 5796
_exptl_crystal_size_max 0.39
_exptl_crystal_size_mid 0.26
_exptl_crystal_size_min 0.19
_platon_squeeze_details
;
;
_refine_diff_density_max 0.490
_refine_diff_density_min -0.259
_refine_diff_density_rms 0.058
_refine_ls_extinction_method none
_refine_ls_goodness_of_fit_ref 1.052
_refine_ls_hydrogen_treatment constr
_refine_ls_matrix_type full
_refine_ls_number_parameters 378
_refine_ls_number_reflns 6143
_refine_ls_number_restraints 0
_refine_ls_restrained_S_all 1.052
_refine_ls_R_factor_all 0.0837
_refine_ls_R_factor_gt 0.0607
_refine_ls_shift/su_max 0.001
_refine_ls_shift/su_mean 0.000
_refine_ls_structure_factor_coef Fsqd
_refine_ls_weighting_details 'calc w=1/[\s^2^(Fo^2^)+(0.0684P)^2^+23.2861P] where P=(Fo^2^+2Fc^2^)/3'
_refine_ls_weighting_scheme calc
_refine_ls_wR_factor_gt 0.1350
_refine_ls_wR_factor_ref 0.1479
_reflns_number_gt 4687
_reflns_number_total 6143
_reflns_threshold_expression >2\s(I)
_cod_data_source_file c4dt01166j2.cif
_cod_data_source_block w
_cod_depositor_comments
;
The following automatic conversions were performed:

'_symmetry_cell_setting' value 'Hexagonal' changed to 'hexagonal'
according to
/usr/data/users/saulius/crontab/automatic-downloads/rss-feeds/RSC/lib/dictionaries/cif_core.dic
dictionary named 'cif_core.dic' version 2.4.2 from 2011-04-26.

Automatic conversion script
Id: cif_fix_values 2281 2013-09-26 08:29:07Z andrius 

 Adding full bibliography for 7031534--7031536.cif.
;
_cod_original_sg_symbol_H-M R-3
_cod_database_code 7031534

loop_
_symmetry_equiv_pos_as_xyz
'x, y, z'
'-y, x-y, z'
'-x+y, -x, z'
'x+2/3, y+1/3, z+1/3'
'-y+2/3, x-y+1/3, z+1/3'
'-x+y+2/3, -x+1/3, z+1/3'
'x+1/3, y+2/3, z+2/3'
'-y+1/3, x-y+2/3, z+2/3'
'-x+y+1/3, -x+2/3, z+2/3'
'-x, -y, -z'
'y, -x+y, -z'
'x-y, x, -z'
'-x+2/3, -y+1/3, -z+1/3'
'y+2/3, -x+y+1/3, -z+1/3'
'x-y+2/3, x+1/3, -z+1/3'
'-x+1/3, -y+2/3, -z+2/3'
'y+1/3, -x+y+2/3, -z+2/3'
'x-y+1/3, x+2/3, -z+2/3'

loop_
_atom_site_label
_atom_site_type_symbol
_atom_site_fract_x
_atom_site_fract_y
_atom_site_fract_z
_atom_site_U_iso_or_equiv
_atom_site_adp_type
_atom_site_occupancy
_atom_site_symmetry_multiplicity
_atom_site_calc_flag
_atom_site_refinement_flags
V1 V 0.053812(14) 0.801081(14) 0.72331(4) 0.02789(16) Uani 1 1 d .
O2 O 0.07604(6) 0.85052(5) 0.79441(17) 0.0297(5) Uani 1 1 d .
O3 O 0.03429(6) 0.74924(6) 0.71645(18) 0.0328(5) Uani 1 1 d .
O4 O 0.09635(6) 0.81170(6) 0.63822(18) 0.0354(5) Uani 1 1 d .
N1 N 0.08148(7) 0.78880(7) 0.9004(2) 0.0263(5) Uani 1 1 d .
O1 O 0.02526(6) 0.80354(6) 0.62854(19) 0.0376(5) Uani 1 1 d .
N2 N 0.01154(7) 0.78536(7) 0.8691(2) 0.0276(6) Uani 1 1 d .
N3 N 0.09646(7) 0.71936(7) 0.9895(2) 0.0316(6) Uani 1 1 d .
C5 C 0.07669(8) 0.86291(8) 0.9074(3) 0.0282(7) Uani 1 1 d .
C15 C 0.11955(8) 0.75541(8) 0.9520(3) 0.0276(7) Uani 1 1 d .
C10 C 0.01656(8) 0.77144(8) 0.9728(3) 0.0280(7) Uani 1 1 d .
C3 C 0.10739(9) 0.82463(9) 0.9669(3) 0.0321(7) Uani 1 1 d .
H3A H 0.1302 0.8405 0.9165 0.039 Uiso 1 1 calc R
H3B H 0.1163 0.8179 1.0413 0.039 Uiso 1 1 calc R
C1 C 0.10329(9) 0.77035(9) 0.8576(3) 0.0305(7) Uani 1 1 d .
H1A H 0.1248 0.7891 0.8073 0.037 Uiso 1 1 calc R
H1B H 0.0863 0.7487 0.8047 0.037 Uiso 1 1 calc R
C14 C -0.01874(9) 0.79061(9) 0.8595(3) 0.0360(8) Uani 1 1 d .
H14 H -0.0225 0.8002 0.7857 0.043 Uiso 1 1 calc R
C31 C -0.00369(8) 0.72033(8) 0.6932(3) 0.0322(7) Uani 1 1 d .
H31A H -0.0162 0.7304 0.6394 0.039 Uiso 1 1 calc R
H31B H -0.0183 0.7122 0.7696 0.039 Uiso 1 1 calc R
C9 C 0.08549(8) 0.85599(9) 1.1197(3) 0.0332(7) Uani 1 1 d .
H9 H 0.0937 0.8455 1.1817 0.040 Uiso 1 1 calc R
C4 C 0.08901(8) 0.84798(8) 1.0004(3) 0.0293(7) Uani 1 1 d .
C32 C -0.00376(10) 0.68652(9) 0.6347(3) 0.0423(8) Uani 1 1 d .
H32A H 0.0115 0.6950 0.5596 0.051 Uiso 1 1 calc R
H32B H 0.0085 0.6764 0.6895 0.051 Uiso 1 1 calc R
C6 C 0.06526(8) 0.88978(8) 0.9342(3) 0.0318(7) Uani 1 1 d .
C20 C 0.05821(10) 0.91188(9) 0.8345(3) 0.0399(8) Uani 1 1 d .
C12 C -0.03866(10) 0.76933(10) 1.0583(3) 0.0474(9) Uani 1 1 d .
H12 H -0.0555 0.7643 1.1243 0.057 Uiso 1 1 calc R
C16 C 0.15711(9) 0.77707(9) 0.9914(3) 0.0323(7) Uani 1 1 d .
H16 H 0.1728 0.8026 0.9635 0.039 Uiso 1 1 calc R
C2 C 0.04874(8) 0.76274(8) 0.9761(3) 0.0292(7) Uani 1 1 d .
H2A H 0.0576 0.7646 1.0603 0.035 Uiso 1 1 calc R
H2B H 0.0390 0.7361 0.9486 0.035 Uiso 1 1 calc R
C11 C -0.00803(10) 0.76332(10) 1.0686(3) 0.0398(8) Uani 1 1 d .
H11 H -0.0039 0.7536 1.1415 0.048 Uiso 1 1 calc R
C7 C 0.06187(9) 0.89638(9) 1.0559(3) 0.0350(8) Uani 1 1 d .
H7 H 0.0533 0.9138 1.0753 0.042 Uiso 1 1 calc R
C19 C 0.11113(9) 0.70478(9) 1.0669(3) 0.0366(8) Uani 1 1 d .
H19 H 0.0951 0.6792 1.0936 0.044 Uiso 1 1 calc R
C13 C -0.04443(9) 0.78280(10) 0.9509(3) 0.0435(9) Uani 1 1 d .
H13 H -0.0657 0.7866 0.9405 0.052 Uiso 1 1 calc R
C17 C 0.17130(10) 0.76118(10) 1.0716(3) 0.0408(8) Uani 1 1 d .
H17 H 0.1969 0.7755 1.0997 0.049 Uiso 1 1 calc R
C8 C 0.07020(8) 0.87911(9) 1.1505(3) 0.0333(7) Uani 1 1 d .
C18 C 0.14799(10) 0.72447(10) 1.1103(3) 0.0399(8) Uani 1 1 d .
H18 H 0.1570 0.7128 1.1658 0.048 Uiso 1 1 calc R
C33 C -0.04389(12) 0.65512(10) 0.6057(4) 0.0616(12) Uani 1 1 d .
H33A H -0.0586 0.6457 0.6804 0.092 Uiso 1 1 calc R
H33B H -0.0429 0.6341 0.5652 0.092 Uiso 1 1 calc R
H33C H -0.0562 0.6652 0.5528 0.092 Uiso 1 1 calc R
C24 C 0.06360(10) 0.88503(10) 1.2831(3) 0.0409(8) Uani 1 1 d .
C22 C 0.09363(11) 0.93157(11) 0.7537(3) 0.0539(10) Uani 1 1 d .
H22A H 0.1157 0.9499 0.8014 0.081 Uiso 1 1 calc R
H22B H 0.0890 0.9451 0.6883 0.081 Uiso 1 1 calc R
H22C H 0.0990 0.9123 0.7196 0.081 Uiso 1 1 calc R
C28 C 0.09608(12) 0.79398(12) 0.5286(3) 0.0590(11) Uani 1 1 d .
H28A H 0.0881 0.8052 0.4631 0.071 Uiso 1 1 calc R
H28B H 0.0769 0.7664 0.5335 0.071 Uiso 1 1 calc R
C21 C 0.02337(12) 0.88500(11) 0.7581(4) 0.0581(11) Uani 1 1 d .
H21A H 0.0191 0.8999 0.6964 0.087 Uiso 1 1 calc R
H21B H 0.0007 0.8721 0.8098 0.087 Uiso 1 1 calc R
H21C H 0.0280 0.8659 0.7192 0.087 Uiso 1 1 calc R
C25 C 0.04510(12) 0.91049(13) 1.2969(4) 0.0610(11) Uani 1 1 d .
H25A H 0.0408 0.9130 1.3825 0.091 Uiso 1 1 calc R
H25B H 0.0206 0.8987 1.2541 0.091 Uiso 1 1 calc R
H25C H 0.0622 0.9359 1.2629 0.091 Uiso 1 1 calc R
C23 C 0.05127(13) 0.94353(11) 0.8851(4) 0.0622(11) Uani 1 1 d .
H23A H 0.0728 0.9606 0.9369 0.093 Uiso 1 1 calc R
H23B H 0.0275 0.9318 0.9323 0.093 Uiso 1 1 calc R
H23C H 0.0491 0.9582 0.8184 0.093 Uiso 1 1 calc R
C26 C 0.10161(12) 0.90563(15) 1.3489(4) 0.0756(15) Uani 1 1 d .
H26A H 0.1146 0.8907 1.3424 0.113 Uiso 1 1 calc R
H26B H 0.0971 0.9086 1.4340 0.113 Uiso 1 1 calc R
H26C H 0.1176 0.9310 1.3129 0.113 Uiso 1 1 calc R
C27 C 0.03539(14) 0.84606(13) 1.3378(4) 0.0728(13) Uani 1 1 d .
H27A H 0.0469 0.8296 1.3377 0.109 Uiso 1 1 calc R
H27B H 0.0118 0.8340 1.2900 0.109 Uiso 1 1 calc R
H27C H 0.0294 0.8496 1.4207 0.109 Uiso 1 1 calc R
C29 C 0.13404(14) 0.79838(16) 0.4980(5) 0.0923(18) Uani 1 1 d .
H29A H 0.1527 0.8261 0.4901 0.111 Uiso 1 1 calc R
H29B H 0.1424 0.7887 0.5667 0.111 Uiso 1 1 calc R
C30 C 0.13613(14) 0.77915(15) 0.3881(5) 0.0918(17) Uani 1 1 d .
H30A H 0.1223 0.7514 0.4008 0.138 Uiso 1 1 calc R
H30B H 0.1630 0.7878 0.3693 0.138 Uiso 1 1 calc R
H30C H 0.1245 0.7854 0.3210 0.138 Uiso 1 1 calc R

loop_
_atom_site_aniso_label
_atom_site_aniso_U_11
_atom_site_aniso_U_22
_atom_site_aniso_U_33
_atom_site_aniso_U_23
_atom_site_aniso_U_13
_atom_site_aniso_U_12
V1 0.0263(3) 0.0241(3) 0.0273(3) 0.0013(2) -0.0018(2) 0.0082(2)
O2 0.0327(12) 0.0231(11) 0.0267(11) 0.0016(9) -0.0007(9) 0.0091(9)
O3 0.0265(11) 0.0276(11) 0.0388(12) -0.0025(9) -0.0039(9) 0.0095(9)
O4 0.0334(12) 0.0337(12) 0.0324(12) -0.0022(10) 0.0028(9) 0.0118(10)
N1 0.0217(13) 0.0250(13) 0.0305(13) 0.0012(11) 0.0013(10) 0.0104(11)
O1 0.0391(13) 0.0353(12) 0.0329(12) 0.0025(10) -0.0056(10) 0.0145(11)
N2 0.0232(13) 0.0226(13) 0.0346(14) 0.0048(11) -0.0021(11) 0.0096(11)
N3 0.0303(14) 0.0260(14) 0.0376(15) -0.0006(11) -0.0001(12) 0.0133(12)
C5 0.0210(15) 0.0191(15) 0.0342(17) 0.0011(13) -0.0005(13) 0.0024(12)
C15 0.0269(16) 0.0313(17) 0.0286(16) -0.0032(13) 0.0009(13) 0.0176(14)
C10 0.0247(15) 0.0218(15) 0.0350(17) 0.0032(13) 0.0020(13) 0.0098(13)
C3 0.0266(16) 0.0305(17) 0.0349(17) -0.0005(14) -0.0059(13) 0.0111(14)
C1 0.0276(16) 0.0356(17) 0.0283(16) -0.0014(13) 0.0000(13) 0.0158(14)
C14 0.0287(17) 0.0344(18) 0.045(2) 0.0077(15) -0.0043(15) 0.0160(15)
C31 0.0275(16) 0.0271(16) 0.0348(17) -0.0017(13) -0.0065(13) 0.0083(14)
C9 0.0275(17) 0.0303(17) 0.0336(18) 0.0005(14) -0.0035(14) 0.0084(14)
C4 0.0255(16) 0.0236(16) 0.0328(17) -0.0003(13) -0.0027(13) 0.0077(13)
C32 0.047(2) 0.0309(18) 0.041(2) -0.0054(15) -0.0011(16) 0.0132(16)
C6 0.0264(16) 0.0241(16) 0.0396(18) -0.0013(14) -0.0016(14) 0.0085(13)
C20 0.042(2) 0.0317(18) 0.047(2) 0.0064(15) 0.0017(16) 0.0194(16)
C12 0.045(2) 0.046(2) 0.057(2) 0.0180(18) 0.0237(18) 0.0268(18)
C16 0.0265(16) 0.0313(17) 0.0357(17) 0.0002(14) -0.0010(14) 0.0119(14)
C2 0.0283(16) 0.0271(16) 0.0321(17) 0.0072(13) 0.0014(13) 0.0136(14)
C11 0.043(2) 0.042(2) 0.0424(19) 0.0163(16) 0.0114(16) 0.0274(17)
C7 0.0277(17) 0.0266(17) 0.047(2) -0.0027(14) 0.0033(15) 0.0105(14)
C19 0.042(2) 0.0307(17) 0.0386(19) 0.0025(15) 0.0042(15) 0.0199(16)
C13 0.0311(18) 0.041(2) 0.065(2) 0.0142(18) 0.0077(17) 0.0233(16)
C17 0.0333(19) 0.045(2) 0.045(2) -0.0071(16) -0.0088(15) 0.0202(17)
C8 0.0236(16) 0.0295(17) 0.0366(18) -0.0032(14) 0.0019(13) 0.0057(14)
C18 0.045(2) 0.043(2) 0.0407(19) 0.0000(16) -0.0069(16) 0.0287(18)
C33 0.070(3) 0.032(2) 0.072(3) -0.0124(19) -0.027(2) 0.017(2)
C24 0.0377(19) 0.046(2) 0.0358(19) -0.0027(16) 0.0031(15) 0.0182(17)
C22 0.065(3) 0.043(2) 0.057(2) 0.0199(18) 0.013(2) 0.029(2)
C28 0.062(3) 0.065(3) 0.045(2) -0.010(2) 0.009(2) 0.028(2)
C21 0.062(3) 0.047(2) 0.069(3) 0.007(2) -0.021(2) 0.031(2)
C25 0.061(3) 0.080(3) 0.050(2) -0.008(2) 0.006(2) 0.041(2)
C23 0.086(3) 0.052(2) 0.068(3) 0.009(2) 0.006(2) 0.049(2)
C26 0.051(3) 0.133(4) 0.045(2) -0.034(3) -0.014(2) 0.048(3)
C27 0.087(3) 0.072(3) 0.051(3) 0.014(2) 0.025(2) 0.034(3)
C29 0.063(3) 0.109(4) 0.079(3) -0.036(3) 0.017(3) 0.024(3)
C30 0.073(3) 0.076(3) 0.106(4) -0.017(3) 0.038(3) 0.022(3)

loop_
_atom_type_symbol
_atom_type_description
_atom_type_scat_dispersion_real
_atom_type_scat_dispersion_imag
_atom_type_scat_source
C C 0.0033 0.0016 'International Tables Vol C Tables 4.2.6.8 and 6.1.1.4'
H H 0.0000 0.0000 'International Tables Vol C Tables 4.2.6.8 and 6.1.1.4'
N N 0.0061 0.0033 'International Tables Vol C Tables 4.2.6.8 and 6.1.1.4'
O O 0.0106 0.0060 'International Tables Vol C Tables 4.2.6.8 and 6.1.1.4'
Cl Cl 0.1484 0.1585 'International Tables Vol C Tables 4.2.6.8 and 6.1.1.4'
V V 0.3005 0.5294 'International Tables Vol C Tables 4.2.6.8 and 6.1.1.4'

loop_
_geom_angle_atom_site_label_1
_geom_angle_atom_site_label_2
_geom_angle_atom_site_label_3
_geom_angle
O1 V1 O4 105.55(11)
O1 V1 O3 97.56(10)
O4 V1 O3 93.66(10)
O1 V1 O2 100.66(10)
O4 V1 O2 94.27(9)
O3 V1 O2 157.37(9)
O1 V1 N2 91.36(10)
O4 V1 N2 163.05(9)
O3 V1 N2 82.70(9)
O2 V1 N2 83.56(9)
O1 V1 N1 164.37(10)
O4 V1 N1 89.62(9)
O3 V1 N1 77.29(9)
O2 V1 N1 81.60(8)
N2 V1 N1 73.43(8)
C5 O2 V1 133.46(17)
C31 O3 V1 128.42(18)
C28 O4 V1 124.4(2)
C2 N1 C1 111.7(2)
C2 N1 C3 110.7(2)
C1 N1 C3 109.9(2)
C2 N1 V1 105.58(16)
C1 N1 V1 106.88(17)
C3 N1 V1 112.00(17)
C10 N2 C14 118.2(3)
C10 N2 V1 119.68(19)
C14 N2 V1 122.0(2)
C19 N3 C15 117.2(3)
O2 C5 C4 118.1(3)
O2 C5 C6 122.1(3)
C4 C5 C6 119.8(3)
N3 C15 C16 122.1(3)
N3 C15 C1 116.3(3)
C16 C15 C1 121.5(3)
N2 C10 C11 121.5(3)
N2 C10 C2 116.5(3)
C11 C10 C2 121.9(3)
N1 C3 C4 113.8(2)
N1 C3 H3A 108.8
C4 C3 H3A 108.8
N1 C3 H3B 108.8
C4 C3 H3B 108.8
H3A C3 H3B 107.7
N1 C1 C15 117.5(2)
N1 C1 H1A 107.9
C15 C1 H1A 107.9
N1 C1 H1B 107.9
C15 C1 H1B 107.9
H1A C1 H1B 107.2
N2 C14 C13 123.2(3)
N2 C14 H14 118.4
C13 C14 H14 118.4
O3 C31 C32 109.7(3)
O3 C31 H31A 109.7
C32 C31 H31A 109.7
O3 C31 H31B 109.7
C32 C31 H31B 109.7
H31A C31 H31B 108.2
C4 C9 C8 121.4(3)
C4 C9 H9 119.3
C8 C9 H9 119.3
C9 C4 C5 120.2(3)
C9 C4 C3 121.4(3)
C5 C4 C3 118.4(3)
C33 C32 C31 111.5(3)
C33 C32 H32A 109.3
C31 C32 H32A 109.3
C33 C32 H32B 109.3
C31 C32 H32B 109.3
H32A C32 H32B 108.0
C7 C6 C5 116.9(3)
C7 C6 C20 121.5(3)
C5 C6 C20 121.5(3)
C22 C20 C21 109.3(3)
C22 C20 C6 109.2(3)
C21 C20 C6 111.1(3)
C22 C20 C23 107.0(3)
C21 C20 C23 107.8(3)
C6 C20 C23 112.3(3)
C13 C12 C11 119.0(3)
C13 C12 H12 120.5
C11 C12 H12 120.5
C17 C16 C15 119.2(3)
C17 C16 H16 120.4
C15 C16 H16 120.4
N1 C2 C10 112.9(2)
N1 C2 H2A 109.0
C10 C2 H2A 109.0
N1 C2 H2B 109.0
C10 C2 H2B 109.0
H2A C2 H2B 107.8
C12 C11 C10 119.8(3)
C12 C11 H11 120.1
C10 C11 H11 120.1
C8 C7 C6 124.3(3)
C8 C7 H7 117.8
C6 C7 H7 117.8
N3 C19 C18 124.1(3)
N3 C19 H19 118.0
C18 C19 H19 118.0
C14 C13 C12 118.3(3)
C14 C13 H13 120.8
C12 C13 H13 120.8
C18 C17 C16 119.1(3)
C18 C17 H17 120.5
C16 C17 H17 120.5
C9 C8 C7 116.6(3)
C9 C8 C24 120.6(3)
C7 C8 C24 122.8(3)
C17 C18 C19 118.3(3)
C17 C18 H18 120.8
C19 C18 H18 120.8
C32 C33 H33A 109.5
C32 C33 H33B 109.5
H33A C33 H33B 109.5
C32 C33 H33C 109.5
H33A C33 H33C 109.5
H33B C33 H33C 109.5
C26 C24 C27 113.5(4)
C26 C24 C8 109.9(3)
C27 C24 C8 108.6(3)
C26 C24 C25 106.2(3)
C27 C24 C25 106.5(3)
C8 C24 C25 112.1(3)
C20 C22 H22A 109.5
C20 C22 H22B 109.5
H22A C22 H22B 109.5
C20 C22 H22C 109.5
H22A C22 H22C 109.5
H22B C22 H22C 109.5
O4 C28 C29 112.9(3)
O4 C28 H28A 109.0
C29 C28 H28A 109.0
O4 C28 H28B 109.0
C29 C28 H28B 109.0
H28A C28 H28B 107.8
C20 C21 H21A 109.5
C20 C21 H21B 109.5
H21A C21 H21B 109.5
C20 C21 H21C 109.5
H21A C21 H21C 109.5
H21B C21 H21C 109.5
C24 C25 H25A 109.5
C24 C25 H25B 109.5
H25A C25 H25B 109.5
C24 C25 H25C 109.5
H25A C25 H25C 109.5
H25B C25 H25C 109.5
C20 C23 H23A 109.5
C20 C23 H23B 109.5
H23A C23 H23B 109.5
C20 C23 H23C 109.5
H23A C23 H23C 109.5
H23B C23 H23C 109.5
C24 C26 H26A 109.5
C24 C26 H26B 109.5
H26A C26 H26B 109.5
C24 C26 H26C 109.5
H26A C26 H26C 109.5
H26B C26 H26C 109.5
C24 C27 H27A 109.5
C24 C27 H27B 109.5
H27A C27 H27B 109.5
C24 C27 H27C 109.5
H27A C27 H27C 109.5
H27B C27 H27C 109.5
C30 C29 C28 116.9(4)
C30 C29 H29A 108.1
C28 C29 H29A 108.1
C30 C29 H29B 108.1
C28 C29 H29B 108.1
H29A C29 H29B 107.3
C29 C30 H30A 109.5
C29 C30 H30B 109.5
H30A C30 H30B 109.5
C29 C30 H30C 109.5
H30A C30 H30C 109.5
H30B C30 H30C 109.5

loop_
_geom_bond_atom_site_label_1
_geom_bond_atom_site_label_2
_geom_bond_distance
V1 O1 1.599(2)
V1 O4 1.812(2)
V1 O3 1.830(2)
V1 O2 1.901(2)
V1 N2 2.201(2)
V1 N1 2.430(2)
O2 C5 1.346(3)
O3 C31 1.409(3)
O4 C28 1.409(4)
N1 C2 1.472(4)
N1 C1 1.486(4)
N1 C3 1.488(4)
N2 C10 1.340(4)
N2 C14 1.343(4)
N3 C19 1.334(4)
N3 C15 1.341(4)
C5 C4 1.405(4)
C5 C6 1.405(4)
C15 C16 1.388(4)
C15 C1 1.512(4)
C10 C11 1.377(4)
C10 C2 1.505(4)
C3 C4 1.507(4)
C3 H3A 0.9900
C3 H3B 0.9900
C1 H1A 0.9900
C1 H1B 0.9900
C14 C13 1.370(5)
C14 H14 0.9500
C31 C32 1.509(4)
C31 H31A 0.9900
C31 H31B 0.9900
C9 C4 1.388(4)
C9 C8 1.393(4)
C9 H9 0.9500
C32 C33 1.508(5)
C32 H32A 0.9900
C32 H32B 0.9900
C6 C7 1.397(4)
C6 C20 1.534(4)
C20 C22 1.530(5)
C20 C21 1.531(5)
C20 C23 1.543(5)
C12 C13 1.378(5)
C12 C11 1.377(5)
C12 H12 0.9500
C16 C17 1.377(4)
C16 H16 0.9500
C2 H2A 0.9900
C2 H2B 0.9900
C11 H11 0.9500
C7 C8 1.391(4)
C7 H7 0.9500
C19 C18 1.375(5)
C19 H19 0.9500
C13 H13 0.9500
C17 C18 1.367(5)
C17 H17 0.9500
C8 C24 1.536(4)
C18 H18 0.9500
C33 H33A 0.9800
C33 H33B 0.9800
C33 H33C 0.9800
C24 C26 1.517(5)
C24 C27 1.531(5)
C24 C25 1.549(5)
C22 H22A 0.9800
C22 H22B 0.9800
C22 H22C 0.9800
C28 C29 1.490(6)
C28 H28A 0.9900
C28 H28B 0.9900
C21 H21A 0.9800
C21 H21B 0.9800
C21 H21C 0.9800
C25 H25A 0.9800
C25 H25B 0.9800
C25 H25C 0.9800
C23 H23A 0.9800
C23 H23B 0.9800
C23 H23C 0.9800
C26 H26A 0.9800
C26 H26B 0.9800
C26 H26C 0.9800
C27 H27A 0.9800
C27 H27B 0.9800
C27 H27C 0.9800
C29 C30 1.470(6)
C29 H29A 0.9900
C29 H29B 0.9900
C30 H30A 0.9800
C30 H30B 0.9800
C30 H30C 0.9800

loop_
_platon_squeeze_void_nr
_platon_squeeze_void_average_x
_platon_squeeze_void_average_y
_platon_squeeze_void_average_z
_platon_squeeze_void_volume
_platon_squeeze_void_count_electrons
_platon_squeeze_void_content
1 0.000 0.000 -0.012 565 41 ' '
2 0.029 0.412 0.750 7 0 ' '
3 0.049 0.304 0.083 7 0 ' '
4 0.078 0.716 0.583 7 0 ' '
5 0.333 0.667 0.164 566 41 ' '
6 0.255 0.951 0.083 7 0 ' '
7 0.284 0.363 0.583 7 0 ' '
8 0.304 0.255 0.917 7 0 ' '
9 0.363 0.078 0.417 7 0 ' '
10 0.382 0.971 0.750 7 0 ' '
11 0.412 0.382 0.250 7 0 ' '
12 0.667 0.333 0.831 566 41 ' '
13 0.588 0.618 0.750 7 0 ' '
14 0.618 0.029 0.250 7 0 ' '
15 0.637 0.922 0.583 7 0 ' '
16 0.696 0.745 0.083 7 0 ' '
17 0.716 0.637 0.417 7 0 ' '
18 0.745 0.049 0.917 7 0 ' '
19 0.922 0.284 0.417 7 0 ' '
20 0.951 0.696 0.917 7 0 ' '
21 0.971 0.588 0.250 7 0 ' '
